data_4075868
loop_
_publ_author_name
'Hodson, Bruce E.'
'McGrath, Thomas D.'
'Stone, F. Gordon A.'

_publ_section_title
;
 Synthesis and Reactivity of the 13-Vertex Metallacarborane Anions
 [4,4,4-(CO)3-closo-4,1,6-MC2B10H12]-(M = Re, Mn)
;
_journal_issue 14
_journal_name_full Organometallics
_journal_page_first 3386
_journal_paper_doi 10.1021/om050226g
_journal_volume 24
_journal_year 2005
_chemical_formula_sum 'C38 H42 B10 Cu2 P2'
_chemical_formula_weight 795.84
_chemical_name_systematic
; 
 ? 
;
_space_group_IT_number 14
_symmetry_cell_setting monoclinic
_symmetry_space_group_name_Hall '-P 2yn'
_symmetry_space_group_name_H-M 'P 1 21/n 1'
_atom_sites_solution_hydrogens geom
_atom_sites_solution_primary direct
_atom_sites_solution_secondary difmap
_audit_creation_method SHELXL-97
_cell_angle_alpha 90.00
_cell_angle_beta 93.238(4)
_cell_angle_gamma 90.00
_cell_formula_units_Z 4
_cell_length_a 9.9527(9)
_cell_length_b 20.7859(19)
_cell_length_c 19.0028(18)
_cell_measurement_reflns_used 8954
_cell_measurement_temperature 110(2)
_cell_measurement_theta_max 28.89
_cell_measurement_theta_min 2.23
_cell_volume 3924.9(6)
_computing_cell_refinement 'Bruker APEX2 (Bruker, 2003)'
_computing_data_collection 'Bruker APEX2 (Bruker, 2003)'
_computing_data_reduction 'Bruker APEX2 (Bruker, 2003)'
_computing_molecular_graphics 'Bruker SHELXTL (Bruker, 2001)'
_computing_publication_material 'Bruker SHELXTL (Bruker, 2001)'
_computing_structure_refinement 'Bruker SHELXTL (Bruker, 2001)'
_computing_structure_solution 'Bruker SHELXTL (Bruker, 2001)'
_diffrn_ambient_temperature 110(2)
_diffrn_measured_fraction_theta_full 0.997
_diffrn_measured_fraction_theta_max 0.959
_diffrn_measurement_device_type 'Bruker-Nonius X8 Apex CCD area detector'
_diffrn_measurement_method 'phi and omega scans'
_diffrn_radiation_monochromator graphite
_diffrn_radiation_source 'fine-focus sealed tube'
_diffrn_radiation_type MoK\a
_diffrn_radiation_wavelength 0.71073
_diffrn_reflns_av_R_equivalents 0.0531
_diffrn_reflns_av_sigmaI/netI 0.0633
_diffrn_reflns_limit_h_max 15
_diffrn_reflns_limit_h_min -8
_diffrn_reflns_limit_k_max 31
_diffrn_reflns_limit_k_min -31
_diffrn_reflns_limit_l_max 29
_diffrn_reflns_limit_l_min -28
_diffrn_reflns_number 58189
_diffrn_reflns_theta_full 30.00
_diffrn_reflns_theta_max 33.34
_diffrn_reflns_theta_min 2.27
_exptl_absorpt_coefficient_mu 1.193
_exptl_absorpt_correction_T_max 0.851
_exptl_absorpt_correction_T_min 0.794
_exptl_absorpt_correction_type multi-scan
_exptl_absorpt_process_details 'SADABS (Bruker, 2003)'
_exptl_crystal_colour 'very pale yellow'
_exptl_crystal_density_diffrn 1.347
_exptl_crystal_density_method 'not measured'
_exptl_crystal_description irregular
_exptl_crystal_F_000 1632
_exptl_crystal_size_max 0.21
_exptl_crystal_size_mid 0.18
_exptl_crystal_size_min 0.16
_refine_diff_density_max 1.324
_refine_diff_density_min -0.472
_refine_diff_density_rms 0.085
_refine_ls_extinction_method none
_refine_ls_goodness_of_fit_ref 1.063
_refine_ls_hydrogen_treatment mixed
_refine_ls_matrix_type full
_refine_ls_number_parameters 505
_refine_ls_number_reflns 14595
_refine_ls_number_restraints 0
_refine_ls_restrained_S_all 1.063
_refine_ls_R_factor_all 0.0628
_refine_ls_R_factor_gt 0.0390
_refine_ls_shift/su_max 0.002
_refine_ls_shift/su_mean 0.000
_refine_ls_structure_factor_coef Fsqd
_refine_ls_weighting_details 'calc w=1/[\s^2^(Fo^2^)+(0.0324P)^2^+1.0175P] where P=(Fo^2^+2Fc^2^)/3'
_refine_ls_weighting_scheme calc
_refine_ls_wR_factor_gt 0.0890
_refine_ls_wR_factor_ref 0.0971
_reflns_number_gt 10725
_reflns_number_total 14595
_reflns_threshold_expression >2sigma(I)
_cod_data_source_file om050226gsi20050323_054926.cif
_cod_data_source_block 9
_cod_depositor_comments
;
The following automatic conversions were performed:

'_symmetry_cell_setting' value 'Monoclinic' changed to 'monoclinic'
according to /home/saulius/struct/CIF-dictionaries/cif_core.dic
dictionary named 'cif_core.dic' version 2.4.1 from 2010-06-29.

Automatic conversion script
Id: cif_fix_values 1715 2011-07-08 13:25:40Z adriana 
;
_cod_original_sg_symbol_H-M 'P2(1)/n  '
_cod_database_code 4075868

loop_
_symmetry_equiv_pos_as_xyz
'x, y, z'
'-x+1/2, y+1/2, -z+1/2'
'-x, -y, -z'
'x-1/2, -y-1/2, z-1/2'

loop_
_atom_site_label
_atom_site_type_symbol
_atom_site_fract_x
_atom_site_fract_y
_atom_site_fract_z
_atom_site_U_iso_or_equiv
_atom_site_adp_type
_atom_site_occupancy
_atom_site_symmetry_multiplicity
_atom_site_calc_flag
_atom_site_refinement_flags
Cu1 Cu 0.415068(17) 0.596617(9) 0.683636(10) 0.01374(5) Uani 1 1 d .
C1 C 0.50406(15) 0.59879(8) 0.58731(9) 0.0182(3) Uani 1 1 d .
H1 H 0.601(2) 0.5919(8) 0.5776(11) 0.022 Uiso 1 1 d .
B2 B 0.41798(18) 0.53767(9) 0.58120(10) 0.0188(3) Uani 1 1 d .
H2 H 0.4606(19) 0.4924(9) 0.5740(11) 0.023 Uiso 1 1 d .
B3 B 0.45353(17) 0.66837(9) 0.59666(10) 0.0178(3) Uani 1 1 d .
H3 H 0.5297(19) 0.7069(9) 0.5935(10) 0.021 Uiso 1 1 d .
B5 B 0.39479(18) 0.61714(9) 0.51422(10) 0.0185(3) Uani 1 1 d .
H5 H 0.4468(19) 0.6214(9) 0.4643(11) 0.022 Uiso 1 1 d .
C6 C 0.25988(15) 0.53760(7) 0.60753(9) 0.0161(3) Uani 1 1 d .
H6 H 0.2329(18) 0.4938(9) 0.6220(10) 0.019 Uiso 1 1 d .
B7 B 0.29224(16) 0.67642(8) 0.63941(10) 0.0149(3) Uani 1 1 d .
H7 H 0.2796(18) 0.7213(8) 0.6775(10) 0.018 Uiso 1 1 d .
B8 B 0.29890(17) 0.68970(9) 0.54853(10) 0.0165(3) Uani 1 1 d .
H8 H 0.3044(18) 0.7377(9) 0.5248(10) 0.020 Uiso 1 1 d .
B9 B 0.26738(18) 0.54808(9) 0.52040(10) 0.0193(3) Uani 1 1 d .
H9 H 0.2581(19) 0.5089(9) 0.4837(11) 0.023 Uiso 1 1 d .
B10 B 0.20127(16) 0.60188(8) 0.64945(10) 0.0139(3) Uani 1 1 d .
H10 H 0.1307(18) 0.5927(8) 0.6924(10) 0.017 Uiso 1 1 d .
B11 B 0.21318(18) 0.62630(9) 0.50305(10) 0.0189(3) Uani 1 1 d .
H11 H 0.1686(19) 0.6380(9) 0.4506(11) 0.023 Uiso 1 1 d .
B12 B 0.13074(18) 0.57619(9) 0.56495(10) 0.0185(3) Uani 1 1 d .
H12 H 0.0342(19) 0.5543(9) 0.5562(10) 0.022 Uiso 1 1 d .
B13 B 0.14963(17) 0.65989(9) 0.58226(10) 0.0175(3) Uani 1 1 d .
H13 H 0.0602(19) 0.6897(9) 0.5851(10) 0.021 Uiso 1 1 d .
P1 P 0.51943(4) 0.550666(19) 0.77578(2) 0.01290(8) Uani 1 1 d .
C101 C 0.44230(15) 0.47484(7) 0.80097(8) 0.0150(3) Uani 1 1 d .
C102 C 0.51310(17) 0.41691(8) 0.80848(9) 0.0209(3) Uani 1 1 d .
H102 H 0.6063 0.4155 0.8001 0.025 Uiso 1 1 calc R
C103 C 0.44678(19) 0.36083(8) 0.82840(10) 0.0255(4) Uani 1 1 d .
H103 H 0.4949 0.3214 0.8329 0.031 Uiso 1 1 calc R
C104 C 0.31177(19) 0.36255(9) 0.84156(9) 0.0254(4) Uani 1 1 d .
H104 H 0.2679 0.3246 0.8560 0.030 Uiso 1 1 calc R
C105 C 0.23970(17) 0.41985(9) 0.83371(10) 0.0252(4) Uani 1 1 d .
H105 H 0.1467 0.4208 0.8425 0.030 Uiso 1 1 calc R
C106 C 0.30393(15) 0.47555(8) 0.81296(9) 0.0206(3) Uani 1 1 d .
H106 H 0.2542 0.5143 0.8068 0.025 Uiso 1 1 calc R
C111 C 0.69351(14) 0.52893(7) 0.76043(8) 0.0147(3) Uani 1 1 d .
C112 C 0.79978(15) 0.54054(8) 0.81052(9) 0.0180(3) Uani 1 1 d .
H112 H 0.7828 0.5600 0.8544 0.022 Uiso 1 1 calc R
C113 C 0.93094(15) 0.52332(8) 0.79542(10) 0.0204(3) Uani 1 1 d .
H113 H 1.0030 0.5312 0.8292 0.024 Uiso 1 1 calc R
C114 C 0.95675(15) 0.49489(7) 0.73162(9) 0.0181(3) Uani 1 1 d .
H114 H 1.0462 0.4833 0.7221 0.022 Uiso 1 1 calc R
C115 C 0.85181(15) 0.48316(8) 0.68131(9) 0.0187(3) Uani 1 1 d .
H115 H 0.8694 0.4636 0.6376 0.022 Uiso 1 1 calc R
C116 C 0.72073(15) 0.50059(8) 0.69594(9) 0.0179(3) Uani 1 1 d .
H116 H 0.6492 0.4931 0.6617 0.021 Uiso 1 1 calc R
C121 C 0.53250(14) 0.59644(7) 0.85792(8) 0.0140(3) Uani 1 1 d .
C122 C 0.53351(15) 0.66389(8) 0.85448(9) 0.0185(3) Uani 1 1 d .
H122 H 0.5247 0.6848 0.8100 0.022 Uiso 1 1 calc R
C123 C 0.54741(17) 0.70034(8) 0.91607(10) 0.0228(3) Uani 1 1 d .
H123 H 0.5484 0.7460 0.9134 0.027 Uiso 1 1 calc R
C124 C 0.55978(16) 0.67005(8) 0.98127(9) 0.0223(3) Uani 1 1 d .
H124 H 0.5687 0.6950 1.0232 0.027 Uiso 1 1 calc R
C125 C 0.55903(16) 0.60288(8) 0.98524(9) 0.0191(3) Uani 1 1 d .
H125 H 0.5677 0.5823 1.0299 0.023 Uiso 1 1 calc R
C126 C 0.54566(14) 0.56620(7) 0.92425(8) 0.0158(3) Uani 1 1 d .
H126 H 0.5454 0.5206 0.9272 0.019 Uiso 1 1 calc R
Cu2 Cu 0.227810(19) 0.658147(9) 0.746098(10) 0.01728(5) Uani 1 1 d .
P2 P 0.12515(4) 0.700755(19) 0.83475(2) 0.01472(8) Uani 1 1 d .
C201 C 0.08857(15) 0.65059(8) 0.91011(9) 0.0178(3) Uani 1 1 d .
C202 C 0.19283(18) 0.61215(10) 0.93934(11) 0.0304(4) Uani 1 1 d .
H202 H 0.2772 0.6113 0.9184 0.036 Uiso 1 1 calc R
C203 C 0.1734(2) 0.57532(13) 0.99876(13) 0.0487(7) Uani 1 1 d .
H203 H 0.2447 0.5496 1.0186 0.058 Uiso 1 1 calc R
C204 C 0.0496(2) 0.57601(13) 1.02928(14) 0.0509(7) Uani 1 1 d .
H204 H 0.0363 0.5508 1.0700 0.061 Uiso 1 1 calc R
C205 C -0.05455(19) 0.61366(11) 1.00013(12) 0.0361(5) Uani 1 1 d .
H205 H -0.1391 0.6139 1.0209 0.043 Uiso 1 1 calc R
C206 C -0.03608(16) 0.65097(9) 0.94082(10) 0.0231(3) Uani 1 1 d .
H206 H -0.1077 0.6766 0.9212 0.028 Uiso 1 1 calc R
C211 C 0.21461(15) 0.76937(8) 0.87484(9) 0.0184(3) Uani 1 1 d .
C212 C 0.20903(17) 0.78555(9) 0.94575(11) 0.0282(4) Uani 1 1 d .
H212 H 0.1546 0.7611 0.9754 0.034 Uiso 1 1 calc R
C213 C 0.28338(19) 0.83767(10) 0.97335(12) 0.0355(5) Uani 1 1 d .
H213 H 0.2795 0.8486 1.0217 0.043 Uiso 1 1 calc R
C214 C 0.36268(19) 0.87344(9) 0.93033(12) 0.0331(5) Uani 1 1 d .
H214 H 0.4126 0.9090 0.9492 0.040 Uiso 1 1 calc R
C215 C 0.3692(2) 0.85735(9) 0.85975(12) 0.0341(5) Uani 1 1 d .
H215 H 0.4240 0.8819 0.8304 0.041 Uiso 1 1 calc R
C216 C 0.29579(18) 0.80538(8) 0.83182(10) 0.0256(4) Uani 1 1 d .
H216 H 0.3008 0.7944 0.7835 0.031 Uiso 1 1 calc R
C221 C -0.03772(14) 0.73138(7) 0.80008(9) 0.0164(3) Uani 1 1 d .
C222 C -0.10272(16) 0.69934(8) 0.74327(10) 0.0221(3) Uani 1 1 d .
H222 H -0.0623 0.6623 0.7241 0.027 Uiso 1 1 calc R
C223 C -0.22668(17) 0.72117(10) 0.71424(11) 0.0291(4) Uani 1 1 d .
H223 H -0.2707 0.6990 0.6758 0.035 Uiso 1 1 calc R
C224 C -0.28520(17) 0.77581(9) 0.74216(11) 0.0293(4) Uani 1 1 d .
H224 H -0.3687 0.7913 0.7222 0.035 Uiso 1 1 calc R
C225 C -0.22160(18) 0.80758(9) 0.79900(11) 0.0282(4) Uani 1 1 d .
H225 H -0.2625 0.8444 0.8183 0.034 Uiso 1 1 calc R
C226 C -0.09803(17) 0.78584(8) 0.82807(10) 0.0230(3) Uani 1 1 d .
H226 H -0.0548 0.8079 0.8668 0.028 Uiso 1 1 calc R

loop_
_atom_site_aniso_label
_atom_site_aniso_U_11
_atom_site_aniso_U_22
_atom_site_aniso_U_33
_atom_site_aniso_U_23
_atom_site_aniso_U_13
_atom_site_aniso_U_12
Cu1 0.01305(8) 0.01696(9) 0.01124(9) 0.00095(7) 0.00097(6) 0.00311(6)
C1 0.0142(6) 0.0276(8) 0.0131(8) 0.0037(6) 0.0039(5) 0.0039(6)
B2 0.0205(8) 0.0226(9) 0.0133(9) -0.0008(7) 0.0014(6) 0.0052(6)
B3 0.0169(7) 0.0201(9) 0.0162(9) 0.0037(7) 0.0009(6) -0.0020(6)
B5 0.0204(8) 0.0215(9) 0.0138(9) 0.0022(7) 0.0029(6) 0.0035(6)
C6 0.0200(7) 0.0140(7) 0.0143(8) -0.0008(6) 0.0010(5) -0.0004(5)
B7 0.0159(7) 0.0144(8) 0.0143(8) 0.0001(6) 0.0011(6) 0.0002(6)
B8 0.0181(7) 0.0167(8) 0.0149(9) 0.0038(7) 0.0019(6) 0.0019(6)
B9 0.0233(8) 0.0207(9) 0.0140(9) -0.0012(7) 0.0008(6) 0.0001(7)
B10 0.0152(7) 0.0136(7) 0.0130(8) 0.0006(6) 0.0008(6) -0.0013(5)
B11 0.0184(8) 0.0223(9) 0.0158(9) 0.0021(7) -0.0015(6) 0.0011(6)
B12 0.0181(8) 0.0217(9) 0.0153(9) -0.0003(7) -0.0011(6) -0.0031(6)
B13 0.0150(7) 0.0203(8) 0.0172(9) 0.0039(7) 0.0001(6) 0.0028(6)
P1 0.01130(15) 0.01527(18) 0.01213(19) 0.00067(14) 0.00067(13) 0.00167(12)
C101 0.0167(6) 0.0160(7) 0.0124(7) -0.0005(5) 0.0002(5) -0.0001(5)
C102 0.0254(8) 0.0189(8) 0.0188(9) -0.0006(6) 0.0056(6) 0.0042(6)
C103 0.0413(10) 0.0144(7) 0.0212(9) -0.0025(7) 0.0063(7) 0.0012(7)
C104 0.0395(10) 0.0196(8) 0.0168(9) -0.0008(7) -0.0014(7) -0.0118(7)
C105 0.0209(8) 0.0292(9) 0.0254(10) 0.0051(7) -0.0010(6) -0.0081(6)
C106 0.0160(7) 0.0226(8) 0.0229(9) 0.0044(6) -0.0011(6) -0.0010(6)
C111 0.0131(6) 0.0162(7) 0.0147(7) 0.0015(6) 0.0011(5) 0.0020(5)
C112 0.0159(6) 0.0204(8) 0.0178(8) -0.0022(6) 0.0009(5) 0.0004(5)
C113 0.0130(6) 0.0218(8) 0.0259(9) -0.0017(6) -0.0010(6) -0.0007(5)
C114 0.0138(6) 0.0169(7) 0.0242(9) 0.0016(6) 0.0052(6) 0.0009(5)
C115 0.0176(7) 0.0212(8) 0.0176(8) -0.0019(6) 0.0042(6) 0.0038(6)
C116 0.0155(6) 0.0218(8) 0.0163(8) -0.0009(6) 0.0004(5) 0.0026(5)
C121 0.0111(6) 0.0162(7) 0.0148(7) -0.0004(5) 0.0016(5) 0.0005(5)
C122 0.0197(7) 0.0170(7) 0.0188(8) 0.0026(6) 0.0003(6) -0.0010(5)
C123 0.0269(8) 0.0175(8) 0.0238(9) -0.0018(7) -0.0016(6) -0.0006(6)
C124 0.0224(8) 0.0237(8) 0.0208(9) -0.0067(7) 0.0001(6) -0.0015(6)
C125 0.0215(7) 0.0222(8) 0.0135(8) 0.0007(6) -0.0004(6) -0.0014(6)
C126 0.0150(6) 0.0164(7) 0.0161(8) 0.0006(6) 0.0008(5) -0.0002(5)
Cu2 0.01766(9) 0.02057(10) 0.01395(10) -0.00309(8) 0.00380(7) 0.00242(7)
P2 0.01428(16) 0.01655(18) 0.0135(2) -0.00247(15) 0.00206(13) 0.00077(13)
C201 0.0164(6) 0.0209(8) 0.0163(8) -0.0003(6) 0.0029(5) 0.0008(5)
C202 0.0198(8) 0.0400(11) 0.0322(11) 0.0133(9) 0.0084(7) 0.0084(7)
C203 0.0304(10) 0.0704(16) 0.0463(15) 0.0356(13) 0.0114(9) 0.0211(10)
C204 0.0366(12) 0.0698(17) 0.0477(15) 0.0384(13) 0.0137(10) 0.0124(11)
C205 0.0228(9) 0.0522(13) 0.0345(12) 0.0169(10) 0.0116(8) 0.0053(8)
C206 0.0184(7) 0.0283(9) 0.0229(9) 0.0044(7) 0.0047(6) 0.0039(6)
C211 0.0171(7) 0.0184(7) 0.0193(8) -0.0043(6) -0.0027(6) 0.0012(5)
C212 0.0222(8) 0.0369(10) 0.0258(10) -0.0139(8) 0.0038(7) -0.0011(7)
C213 0.0266(9) 0.0424(12) 0.0367(12) -0.0253(9) -0.0047(8) 0.0034(8)
C214 0.0283(9) 0.0198(9) 0.0488(13) -0.0100(8) -0.0189(8) 0.0035(7)
C215 0.0389(10) 0.0211(9) 0.0407(13) 0.0075(8) -0.0127(9) -0.0092(7)
C216 0.0340(9) 0.0202(8) 0.0216(9) 0.0041(7) -0.0068(7) -0.0058(7)
C221 0.0148(6) 0.0195(7) 0.0150(8) 0.0005(6) 0.0024(5) 0.0011(5)
C222 0.0189(7) 0.0241(8) 0.0231(9) -0.0029(7) -0.0017(6) 0.0001(6)
C223 0.0203(8) 0.0379(10) 0.0284(10) -0.0013(8) -0.0054(7) 0.0005(7)
C224 0.0170(7) 0.0360(10) 0.0349(11) 0.0088(8) 0.0002(7) 0.0052(7)
C225 0.0253(8) 0.0261(9) 0.0336(11) 0.0029(8) 0.0059(7) 0.0092(7)
C226 0.0237(8) 0.0238(8) 0.0215(9) -0.0024(7) 0.0025(6) 0.0046(6)

loop_
_atom_type_symbol
_atom_type_description
_atom_type_scat_dispersion_real
_atom_type_scat_dispersion_imag
_atom_type_scat_source
C C 0.0033 0.0016 'International Tables Vol C Tables 4.2.6.8 and 6.1.1.4'
H H 0.0000 0.0000 'International Tables Vol C Tables 4.2.6.8 and 6.1.1.4'
B B 0.0013 0.0007 'International Tables Vol C Tables 4.2.6.8 and 6.1.1.4'
P P 0.1023 0.0942 'International Tables Vol C Tables 4.2.6.8 and 6.1.1.4'
Cu Cu 0.3201 1.2651 'International Tables Vol C Tables 4.2.6.8 and 6.1.1.4'

loop_
_geom_angle_atom_site_label_1
_geom_angle_atom_site_label_2
_geom_angle_atom_site_label_3
_geom_angle
C1 Cu1 B10 101.11(6)
C1 Cu1 B7 84.40(6)
B10 Cu1 B7 48.69(6)
C1 Cu1 P1 120.28(4)
B10 Cu1 P1 131.56(5)
B7 Cu1 P1 149.08(5)
C1 Cu1 B3 41.26(7)
B10 Cu1 B3 87.27(6)
B7 Cu1 B3 48.74(6)
P1 Cu1 B3 140.42(5)
C1 Cu1 B2 40.57(7)
B10 Cu1 B2 80.47(6)
B7 Cu1 B2 96.41(7)
P1 Cu1 B2 114.43(5)
B3 Cu1 B2 73.97(7)
C1 Cu1 C6 76.80(6)
B10 Cu1 C6 42.62(6)
B7 Cu1 C6 80.21(6)
P1 Cu1 C6 121.15(4)
B3 Cu1 C6 91.51(6)
B2 Cu1 C6 41.82(6)
C1 Cu1 Cu2 137.99(4)
B10 Cu1 Cu2 53.29(5)
B7 Cu1 Cu2 53.59(5)
P1 Cu1 Cu2 99.688(15)
B3 Cu1 Cu2 99.41(5)
B2 Cu1 Cu2 133.72(5)
C6 Cu1 Cu2 94.19(4)
B2 C1 B3 126.90(14)
B2 C1 B5 78.56(12)
B3 C1 B5 72.34(11)
B2 C1 Cu1 77.56(10)
B3 C1 Cu1 76.19(10)
B5 C1 Cu1 115.17(10)
C1 B2 C6 120.50(14)
C1 B2 B9 112.29(13)
C6 B2 B9 56.41(10)
C1 B2 B5 55.47(10)
C6 B2 B5 96.26(11)
B9 B2 B5 58.02(9)
C1 B2 Cu1 61.87(9)
C6 B2 Cu1 72.02(9)
B9 B2 Cu1 114.63(10)
B5 B2 Cu1 95.05(9)
C1 B3 B8 116.52(14)
C1 B3 B7 115.60(13)
B8 B3 B7 57.46(10)
C1 B3 B5 58.85(10)
B8 B3 B5 61.25(10)
B7 B3 B5 100.00(11)
C1 B3 Cu1 62.55(9)
B8 B3 Cu1 110.88(10)
B7 B3 Cu1 63.50(8)
B5 B3 Cu1 99.79(9)
C1 B5 B11 133.01(14)
C1 B5 B8 101.52(12)
B11 B5 B8 56.43(10)
C1 B5 B9 99.82(12)
B11 B5 B9 55.30(10)
B8 B5 B9 102.92(12)
C1 B5 B3 48.81(9)
B11 B5 B3 106.67(12)
B8 B5 B3 55.38(9)
B9 B5 B3 121.71(13)
C1 B5 B2 45.97(9)
B11 B5 B2 103.23(12)
B8 B5 B2 117.03(12)
B9 B5 B2 54.79(9)
B3 B5 B2 85.69(10)
B9 C6 B10 113.69(13)
B9 C6 B2 67.07(11)
B10 C6 B2 119.88(13)
B9 C6 B12 62.51(11)
B10 C6 B12 64.66(10)
B2 C6 B12 124.04(14)
B9 C6 Cu1 117.84(10)
B10 C6 Cu1 62.26(7)
B2 C6 Cu1 66.16(8)
B12 C6 Cu1 119.70(10)
H7 B7 B8 119.1(9)
H7 B7 B13 114.6(9)
B8 B7 B13 60.02(10)
H7 B7 B10 122.4(9)
B8 B7 B10 106.59(12)
B13 B7 B10 60.68(10)
H7 B7 B3 117.5(9)
B8 B7 B3 59.94(10)
B13 B7 B3 113.51(13)
B10 B7 B3 114.90(12)
H7 B7 Cu2 61.9(9)
B8 B7 Cu2 165.13(11)
B13 B7 Cu2 105.49(10)
B10 B7 Cu2 65.18(8)
B3 B7 Cu2 134.22(10)
H7 B7 Cu1 115.7(9)
B8 B7 Cu1 116.35(10)
B13 B7 Cu1 119.79(11)
B10 B7 Cu1 65.45(8)
B3 B7 Cu1 67.76(8)
Cu2 B7 Cu1 72.63(6)
B7 B8 B13 60.48(10)
B7 B8 B11 108.66(13)
B13 B8 B11 61.50(11)
B7 B8 B3 62.60(10)
B13 B8 B3 116.25(13)
B11 B8 B3 116.08(13)
B7 B8 B5 104.96(12)
B13 B8 B5 107.02(12)
B11 B8 B5 58.92(10)
B3 B8 B5 63.37(10)
C6 B9 B11 106.16(13)
C6 B9 B12 58.95(10)
B11 B9 B12 62.38(11)
C6 B9 B2 56.52(10)
B11 B9 B2 117.32(13)
B12 B9 B2 111.24(13)
C6 B9 B5 102.92(12)
B11 B9 B5 59.28(10)
B12 B9 B5 108.34(13)
B2 B9 B5 67.19(10)
H10 B10 C6 117.3(9)
H10 B10 B12 111.7(10)
C6 B10 B12 57.83(10)
H10 B10 B13 117.5(9)
C6 B10 B13 106.76(13)
B12 B10 B13 59.10(10)
H10 B10 B7 124.0(9)
C6 B10 B7 116.26(13)
B12 B10 B7 109.43(12)
B13 B10 B7 58.60(9)
H10 B10 Cu2 62.0(9)
C6 B10 Cu2 142.99(11)
B12 B10 Cu2 159.15(11)
B13 B10 Cu2 104.65(10)
B7 B10 Cu2 65.93(8)
H10 B10 Cu1 114.4(10)
C6 B10 Cu1 75.12(8)
B12 B10 Cu1 125.00(11)
B13 B10 Cu1 118.33(10)
B7 B10 Cu1 65.86(7)
Cu2 B10 Cu1 73.01(5)
B9 B11 B8 117.91(13)
B9 B11 B12 58.92(11)
B8 B11 B12 109.66(13)
B9 B11 B13 108.84(13)
B8 B11 B13 59.11(10)
B12 B11 B13 59.06(11)
B9 B11 B5 65.43(10)
B8 B11 B5 64.66(10)
B12 B11 B5 110.45(12)
B13 B11 B5 109.62(13)
C6 B12 B9 58.54(10)
C6 B12 B13 107.90(12)
B9 B12 B13 109.91(13)
C6 B12 B10 57.50(9)
B9 B12 B10 104.92(12)
B13 B12 B10 60.80(10)
C6 B12 B11 103.04(12)
B9 B12 B11 58.70(11)
B13 B12 B11 60.55(11)
B10 B12 B11 104.01(12)
B8 B13 B7 59.50(10)
B8 B13 B12 111.03(13)
B7 B13 B12 112.08(12)
B8 B13 B11 59.40(10)
B7 B13 B11 106.25(12)
B12 B13 B11 60.39(11)
B8 B13 B10 106.21(12)
B7 B13 B10 60.72(10)
B12 B13 B10 60.10(10)
B11 B13 B10 103.39(12)
C121 P1 C101 103.65(7)
C121 P1 C111 104.03(7)
C101 P1 C111 104.14(7)
C121 P1 Cu1 117.46(5)
C101 P1 Cu1 113.31(5)
C111 P1 Cu1 112.87(5)
C102 C101 C106 118.95(14)
C102 C101 P1 123.52(12)
C106 C101 P1 117.52(11)
C101 C102 C103 120.08(16)
C104 C103 C102 120.33(16)
C103 C104 C105 120.19(16)
C106 C105 C104 119.98(16)
C105 C106 C101 120.44(15)
C116 C111 C112 119.37(14)
C116 C111 P1 118.38(11)
C112 C111 P1 122.25(12)
C113 C112 C111 119.55(15)
C114 C113 C112 120.65(15)
C113 C114 C115 120.32(14)
C116 C115 C114 119.28(15)
C115 C116 C111 120.83(14)
C122 C121 C126 119.15(14)
C122 C121 P1 118.74(12)
C126 C121 P1 122.08(11)
C123 C122 C121 120.29(15)
C124 C123 C122 120.13(16)
C123 C124 C125 120.01(16)
C126 C125 C124 120.29(16)
C125 C126 C121 120.14(14)
H10 Cu2 H7 105.4(8)
H10 Cu2 B10 30.9(6)
H7 Cu2 B10 79.7(5)
H10 Cu2 B7 78.3(6)
H7 Cu2 B7 32.8(5)
B10 Cu2 B7 48.89(6)
H10 Cu2 P2 116.6(6)
H7 Cu2 P2 113.2(5)
B10 Cu2 P2 145.05(5)
B7 Cu2 P2 143.99(5)
H10 Cu2 Cu1 76.2(6)
H7 Cu2 Cu1 78.6(5)
B10 Cu2 Cu1 53.70(4)
B7 Cu2 Cu1 53.78(4)
P2 Cu2 Cu1 157.067(14)
C201 P2 C211 103.49(8)
C201 P2 C221 105.63(7)
C211 P2 C221 106.26(7)
C201 P2 Cu2 119.45(5)
C211 P2 Cu2 113.37(6)
C221 P2 Cu2 107.70(5)
C202 C201 C206 119.48(16)
C202 C201 P2 117.48(13)
C206 C201 P2 122.99(12)
C203 C202 C201 120.28(17)
C202 C203 C204 120.07(19)
C205 C204 C203 119.9(2)
C204 C205 C206 120.56(18)
C205 C206 C201 119.73(16)
C212 C211 C216 119.49(15)
C212 C211 P2 123.18(14)
C216 C211 P2 117.29(13)
C211 C212 C213 120.06(19)
C214 C213 C212 120.15(19)
C213 C214 C215 120.06(17)
C214 C215 C216 120.2(2)
C215 C216 C211 120.02(18)
C222 C221 C226 119.31(14)
C222 C221 P2 118.37(12)
C226 C221 P2 122.32(12)
C221 C222 C223 120.69(16)
C224 C223 C222 119.49(17)
C225 C224 C223 120.10(16)
C224 C225 C226 120.49(17)
C225 C226 C221 119.92(16)

loop_
_geom_bond_atom_site_label_1
_geom_bond_atom_site_label_2
_geom_bond_distance
Cu1 C1 2.0786(17)
Cu1 B10 2.1922(16)
Cu1 B7 2.1992(17)
Cu1 P1 2.2027(4)
Cu1 B3 2.2747(19)
Cu1 B2 2.3017(19)
Cu1 C6 2.3936(15)
Cu1 Cu2 2.6015(3)
C1 B2 1.533(3)
C1 B3 1.545(2)
C1 B5 1.757(2)
B2 C6 1.678(2)
B2 B9 1.853(3)
B2 B5 2.090(3)
B3 B8 1.801(2)
B3 B7 1.847(3)
B3 B5 1.956(3)
B5 B11 1.818(3)
B5 B8 1.919(3)
B5 B9 1.923(3)
C6 B9 1.676(3)
C6 B10 1.677(2)
C6 B12 1.683(2)
B7 H7 1.192(18)
B7 B8 1.754(3)
B7 B13 1.771(2)
B7 B10 1.810(2)
B7 Cu2 2.1937(18)
B8 B13 1.763(3)
B8 B11 1.769(3)
B9 B11 1.739(3)
B9 B12 1.743(3)
B10 H10 1.123(19)
B10 B12 1.797(3)
B10 B13 1.810(2)
B10 Cu2 2.1807(18)
B11 B12 1.803(3)
B11 B13 1.806(3)
B12 B13 1.779(3)
P1 C121 1.8264(16)
P1 C101 1.8287(16)
P1 C111 1.8297(15)
C101 C102 1.398(2)
C101 C106 1.409(2)
C102 C103 1.402(2)
C103 C104 1.381(3)
C104 C105 1.394(3)
C105 C106 1.390(2)
C111 C116 1.400(2)
C111 C112 1.403(2)
C112 C113 1.399(2)
C113 C114 1.386(2)
C114 C115 1.397(2)
C115 C116 1.397(2)
C121 C122 1.404(2)
C121 C126 1.408(2)
C122 C123 1.394(2)
C123 C124 1.389(3)
C124 C125 1.398(2)
C125 C126 1.387(2)
Cu2 H10 1.928(18)
Cu2 H7 1.941(18)
Cu2 P2 2.2048(5)
P2 C201 1.8246(17)
P2 C211 1.8250(16)
P2 C221 1.8293(15)
C201 C202 1.399(2)
C201 C206 1.401(2)
C202 C203 1.387(3)
C203 C204 1.392(3)
C204 C205 1.389(3)
C205 C206 1.389(3)
C211 C212 1.393(3)
C211 C216 1.399(2)
C212 C213 1.397(3)
C213 C214 1.384(3)
C214 C215 1.387(3)
C215 C216 1.393(2)
C221 C222 1.396(2)
C221 C226 1.400(2)
C222 C223 1.398(2)
C223 C224 1.395(3)
C224 C225 1.388(3)
C225 C226 1.395(2)
